data_2215816
loop_
_publ_author_name
'Holtby, Andrew S.'
'Harrison, William T. A.'

_publ_section_title
;
 2-Hydroxypropane-1,3-diammonium bis(phosphonato)zincate(II)
 hemihydrate
;
_journal_coeditor_code BT2549
_journal_issue 11
_journal_name_full 'Acta Crystallographica Section E'
_journal_page_first m2779
_journal_page_last m2779
_journal_paper_doi 10.1107/S1600536807051197
_journal_volume 63
_journal_year 2007
_chemical_formula_iupac '(C3 H12 N2 O) [Zn (H P O3)2], 0.5H2 O'
_chemical_formula_moiety 'C3 H12 N2 O 2+, Zn H2 P2 O6 2-, 0.5(H2 O)'
_chemical_formula_sum 'C3 H15 N2 O7.5 P2 Zn'
_chemical_formula_weight 326.48
_chemical_name_systematic
;
2-Hydroxypropane-1,3-diammonium bis(phosphonato)zincate(II) hemihydrate
;
_space_group_IT_number 57
_symmetry_cell_setting orthorhombic
_symmetry_space_group_name_Hall '-P 2c 2b'
_symmetry_space_group_name_H-M 'P b c m'
_atom_sites_solution_hydrogens mixed
_atom_sites_solution_primary direct
_atom_sites_solution_secondary difmap
_audit_creation_method SHELXL-97
_cell_angle_alpha 90.00
_cell_angle_beta 90.00
_cell_angle_gamma 90.00
_cell_formula_units_Z 4
_cell_length_a 8.8554(3)
_cell_length_b 7.8466(3)
_cell_length_c 16.6251(5)
_cell_measurement_reflns_used 1544
_cell_measurement_temperature 120(2)
_cell_measurement_theta_max 27.48
_cell_measurement_theta_min 2.91
_cell_volume 1155.19(7)
_computing_cell_refinement 'SCALEPACK (Otwinowski & Minor, 1997)'
_computing_data_collection 'COLLECT (Nonius BV, 1998)'
_computing_data_reduction
;
SCALEPACK and DENZO (Otwinowski & Minor, 1997), and SORTAV (Blessing,
1995)
;
_computing_molecular_graphics 'ORTEP-3 (Farrugia, 1997)'
_computing_publication_material 'SHELXL97 (Sheldrick, 1997)'
_computing_structure_refinement 'SHELXL97 (Sheldrick, 1997)'
_computing_structure_solution 'SHELXS97 (Sheldrick, 1997)'
_diffrn_ambient_temperature 120(2)
_diffrn_measured_fraction_theta_full 0.997
_diffrn_measured_fraction_theta_max 0.997
_diffrn_measurement_device_type 'Nonius KappaCCD'
_diffrn_measurement_method '\w and \f'
_diffrn_radiation_monochromator graphite
_diffrn_radiation_source 'fine-focus sealed tube'
_diffrn_radiation_type MoK\a
_diffrn_radiation_wavelength 0.71073
_diffrn_reflns_av_R_equivalents 0.0309
_diffrn_reflns_av_sigmaI/netI 0.0232
_diffrn_reflns_limit_h_max 11
_diffrn_reflns_limit_h_min -9
_diffrn_reflns_limit_k_max 8
_diffrn_reflns_limit_k_min -10
_diffrn_reflns_limit_l_max 19
_diffrn_reflns_limit_l_min -21
_diffrn_reflns_number 10217
_diffrn_reflns_theta_full 27.47
_diffrn_reflns_theta_max 27.47
_diffrn_reflns_theta_min 3.47
_exptl_absorpt_coefficient_mu 2.426
_exptl_absorpt_correction_T_max 0.793
_exptl_absorpt_correction_T_min 0.550
_exptl_absorpt_correction_type multi-scan
_exptl_absorpt_process_details '(SADABS; Bruker, 2003)'
_exptl_crystal_colour colourless
_exptl_crystal_density_diffrn 1.877
_exptl_crystal_density_method 'not measured'
_exptl_crystal_description block
_exptl_crystal_F_000 668
_exptl_crystal_size_max 0.28
_exptl_crystal_size_mid 0.20
_exptl_crystal_size_min 0.10
_refine_diff_density_max 0.453
_refine_diff_density_min -0.383
_refine_ls_extinction_coef 0.0029(6)
_refine_ls_extinction_expression Fc^*^=kFc[1+0.001xFc^2^\l^3^/sin(2\q)]^-1/4^
_refine_ls_extinction_method 'SHELXL97 (Sheldrick, 1997)'
_refine_ls_goodness_of_fit_ref 1.122
_refine_ls_hydrogen_treatment constr
_refine_ls_matrix_type full
_refine_ls_number_parameters 87
_refine_ls_number_reflns 1370
_refine_ls_number_restraints 0
_refine_ls_restrained_S_all 1.122
_refine_ls_R_factor_all 0.0312
_refine_ls_R_factor_gt 0.0284
_refine_ls_shift/su_max 0.002
_refine_ls_shift/su_mean 0.000
_refine_ls_structure_factor_coef Fsqd
_refine_ls_weighting_details 'calc w=1/[\s^2^(Fo^2^)+(0.0046P)^2^+2.8213P] where P=(Fo^2^+2Fc^2^)/3'
_refine_ls_weighting_scheme calc
_refine_ls_wR_factor_gt 0.0623
_refine_ls_wR_factor_ref 0.0638
_reflns_number_gt 1271
_reflns_number_total 1370
_reflns_threshold_expression I>2\s(I)
_cod_data_source_file bt2549.cif
_cod_data_source_block I
_cod_depositor_comments
;
The following automatic conversions were performed:

'_atom_sites_solution_hydrogens' value 'difmap and geom' was changed
to 'mixed'.

Automatic conversion script
Id: cif_fix_values 6452 2018-10-05 10:23:21Z andrius 
;
_cod_original_formula_sum 'C3 H15 N2 O7.5 P2 Zn1'
_cod_database_code 2215816
_cod_database_fobs_code 2215816

loop_
_symmetry_equiv_pos_as_xyz
'x, y, z'
'-x, -y, z+1/2'
'-x, y+1/2, -z+1/2'
'x, -y+1/2, -z'
'-x, -y, -z'
'x, y, -z-1/2'
'x, -y-1/2, z-1/2'
'-x, y-1/2, z'

loop_
_atom_site_type_symbol
_atom_site_label
_atom_site_fract_x
_atom_site_fract_y
_atom_site_fract_z
_atom_site_U_iso_or_equiv
_atom_site_adp_type
_atom_site_calc_flag
_atom_site_refinement_flags
_atom_site_occupancy
_atom_site_disorder_assembly
_atom_site_disorder_group
Zn Zn1 0.04498(4) 0.2500 0.0000 0.01367(13) Uani d S 1 . .
P P1 0.19574(7) 0.55780(8) 0.09909(4) 0.01743(16) Uani d . 1 . .
H H1 0.1771 0.4733 0.1670 0.021 Uiso calc R 1 . .
O O1 0.06921(19) 0.6883(2) 0.09460(10) 0.0226(4) Uani d . 1 . .
O O2 0.18811(18) 0.4268(2) 0.03132(10) 0.0207(4) Uani d . 1 . .
O O3 0.3492(2) 0.6382(3) 0.10293(17) 0.0458(7) Uani d . 1 . .
C C1 0.6993(3) 0.5624(3) 0.17508(14) 0.0230(5) Uani d . 1 . .
H H1A 0.6814 0.6869 0.1765 0.028 Uiso calc R 1 A 2
H H1B 0.8097 0.5431 0.1735 0.028 Uiso calc R 1 A 2
C C2 0.6344(4) 0.4814(6) 0.2500 0.0280(9) Uani d S 1 . .
H H2A 0.5234 0.4971 0.2500 0.034 Uiso d SPR 0.614(7) B 1
H H2B 0.6565 0.3578 0.2500 0.034 Uiso d SPR 0.386(7) B 2
O O4A 0.4821(4) 0.4546(7) 0.2500 0.0288(14) Uani d SP 0.614(7) . 1
H H4A 0.4429 0.5079 0.2067 0.035 Uiso d PR 0.307(4) B 1
O O4B 0.6225(16) 0.3254(10) 0.2500 0.071(5) Uani d SP 0.386(7) . 2
H H4B 0.6301 0.2665 0.2038 0.085 Uiso d PR 0.193(4) B 2
N N1 0.6289(2) 0.4895(3) 0.10193(12) 0.0197(4) Uani d . 1 C 2
H H2 0.6785 0.5282 0.0576 0.024 Uiso calc R 1 C 2
H H3 0.5303 0.5217 0.0995 0.024 Uiso calc R 1 C 2
H H4 0.6348 0.3738 0.1038 0.024 Uiso calc R 1 C 2
O O5 0.0333(10) 0.8202(10) 0.2500 0.063(3) Uani d SP 0.50 D 2
H H5 0.0134 0.7591 0.2956 0.075 Uiso d PR 0.50 D 2

loop_
_atom_site_aniso_label
_atom_site_aniso_U_11
_atom_site_aniso_U_22
_atom_site_aniso_U_33
_atom_site_aniso_U_12
_atom_site_aniso_U_13
_atom_site_aniso_U_23
Zn1 0.01189(19) 0.0156(2) 0.0135(2) 0.000 0.000 -0.00179(14)
P1 0.0180(3) 0.0157(3) 0.0186(3) -0.0003(2) -0.0065(2) -0.0010(2)
O1 0.0190(8) 0.0317(10) 0.0170(8) 0.0083(7) -0.0034(7) -0.0029(7)
O2 0.0190(8) 0.0211(9) 0.0219(8) -0.0053(7) 0.0026(7) -0.0059(7)
O3 0.0162(9) 0.0245(11) 0.097(2) 0.0013(8) -0.0156(11) -0.0235(12)
C1 0.0217(12) 0.0284(13) 0.0189(12) -0.0072(10) -0.0013(10) -0.0016(10)
C2 0.0234(18) 0.043(2) 0.0173(16) -0.0162(17) 0.000 0.000
O4A 0.012(2) 0.059(3) 0.0146(19) -0.0111(19) 0.000 0.000
O4B 0.174(13) 0.016(4) 0.022(4) -0.029(6) 0.000 0.000
N1 0.0168(10) 0.0230(11) 0.0195(10) -0.0010(8) 0.0024(8) -0.0028(8)
O5 0.113(7) 0.062(5) 0.013(3) -0.052(5) 0.000 0.000

loop_
_atom_type_symbol
_atom_type_description
_atom_type_scat_dispersion_real
_atom_type_scat_dispersion_imag
_atom_type_scat_source
C C 0.0033 0.0016 'International Tables Vol C Tables 4.2.6.8 and 6.1.1.4'
H H 0.0000 0.0000 'International Tables Vol C Tables 4.2.6.8 and 6.1.1.4'
N N 0.0061 0.0033 'International Tables Vol C Tables 4.2.6.8 and 6.1.1.4'
O O 0.0106 0.0060 'International Tables Vol C Tables 4.2.6.8 and 6.1.1.4'
P P 0.1023 0.0942 'International Tables Vol C Tables 4.2.6.8 and 6.1.1.4'
Zn Zn 0.2839 1.4301 'International Tables Vol C Tables 4.2.6.8 and 6.1.1.4'

loop_
_geom_angle_atom_site_label_1
_geom_angle_atom_site_label_2
_geom_angle_atom_site_label_3
_geom_angle_site_symmetry_1
_geom_angle_site_symmetry_3
_geom_angle
O1 Zn1 O1 5_565 8 116.86(10)
O1 Zn1 O2 5_565 . 112.29(8)
O1 Zn1 O2 8 . 107.53(7)
O1 Zn1 O2 5_565 4 107.53(7)
O1 Zn1 O2 8 4 112.29(8)
O2 Zn1 O2 . 4 98.92(10)
O3 P1 O1 . . 112.76(11)
O3 P1 O2 . . 110.78(12)
O1 P1 O2 . . 112.62(10)
O3 P1 H1 . . 106.7
O1 P1 H1 . . 106.7
O2 P1 H1 . . 106.7
P1 O1 Zn1 . 5_565 126.51(10)
P1 O2 Zn1 . . 134.82(10)
N1 C1 C2 . . 110.7(2)
N1 C1 H1A . . 109.5
C2 C1 H1A . . 109.5
N1 C1 H1B . . 109.5
C2 C1 H1B . . 109.5
H1A C1 H1B . . 108.1
O4B C2 O4A . . 76.2(7)
O4B C2 C1 . 6_556 116.8(3)
O4A C2 C1 . 6_556 116.1(2)
O4B C2 C1 . . 116.8(3)
O4A C2 C1 . . 116.1(2)
C1 C2 C1 6_556 . 110.9(3)
O4B C2 H2A . . 92.2
C1 C2 H2A 6_556 . 109.0
C1 C2 H2A . . 109.0
O4A C2 H2B . . 92.5
C1 C2 H2B 6_556 . 109.7
C1 C2 H2B . . 109.7
H2A C2 H2B . . 108.5
C2 O4A H4A . . 108.0
H2A O4A H4A . . 88.4
C2 O4B H4B . . 120.4
H2B O4B H4B . . 105.9
C1 N1 H2 . . 109.5
C1 N1 H3 . . 109.5
H2 N1 H3 . . 109.5
C1 N1 H4 . . 109.5
H2 N1 H4 . . 109.5
H3 N1 H4 . . 109.5

loop_
_geom_bond_atom_site_label_1
_geom_bond_atom_site_label_2
_geom_bond_site_symmetry_2
_geom_bond_distance
_geom_bond_publ_flag
Zn1 O1 5_565 1.9314(17) y
Zn1 O1 8 1.9314(17) y
Zn1 O2 . 1.9501(16) y
Zn1 O2 4 1.9501(16) y
P1 O3 . 1.4999(19) y
P1 O1 . 1.5197(17) y
P1 O2 . 1.5264(17) y
P1 H1 . 1.3200 ?
O1 Zn1 5_565 1.9314(17) ?
C1 N1 . 1.481(3) ?
C1 C2 . 1.512(3) ?
C1 H1A . 0.9900 ?
C1 H1B . 0.9900 ?
C2 O4B . 1.229(9) ?
C2 O4A . 1.365(5) ?
C2 C1 6_556 1.512(3) ?
C2 H2A . 0.9900 ?
C2 H2B . 0.9900 ?
O4A H2A . 0.4951 ?
O4A H4A . 0.9023 ?
O4B H2B . 0.3939 ?
O4B H4B . 0.8991 ?
N1 H2 . 0.9100 ?
N1 H3 . 0.9100 ?
N1 H4 . 0.9100 ?
O5 H5 . 0.9142 ?

loop_
_geom_hbond_atom_site_label_D
_geom_hbond_atom_site_label_H
_geom_hbond_atom_site_label_A
_geom_hbond_site_symmetry_A
_geom_hbond_distance_DH
_geom_hbond_distance_HA
_geom_hbond_distance_DA
_geom_hbond_angle_DHA
O4A H4A O3 . 0.90 2.17 3.072(4) 179
O4B H4B O3 8_655 0.90 1.96 2.863(5) 179
N1 H2 O2 5_665 0.91 1.92 2.822(3) 168
N1 H3 O3 . 0.91 1.85 2.738(3) 166
N1 H4 O3 8_655 0.91 1.85 2.763(3) 177
O5 H5 O1 6_556 0.91 1.97 2.801(4) 150

loop_
_geom_torsion_atom_site_label_1
_geom_torsion_atom_site_label_2
_geom_torsion_atom_site_label_3
_geom_torsion_atom_site_label_4
_geom_torsion_site_symmetry_1
_geom_torsion_site_symmetry_4
_geom_torsion
O3 P1 O1 Zn1 . 5_565 103.54(17)
O2 P1 O1 Zn1 . 5_565 -22.74(17)
O3 P1 O2 Zn1 . . 168.39(15)
O1 P1 O2 Zn1 . . -64.28(18)
O1 Zn1 O2 P1 5_565 . 106.65(16)
O1 Zn1 O2 P1 8 . -23.26(18)
O2 Zn1 O2 P1 4 . -140.15(19)
N1 C1 C2 O4B . . 45.9(8)
N1 C1 C2 O4A . . -41.3(5)
N1 C1 C2 C1 . 6_556 -176.8(2)
